data_1526955
loop_
_publ_author_name
'Wright, J.P.'
'Bell, A.M.T.'
'Attfield, J.P.'

_publ_section_title
;
 Variable temperature powder neutron diffraction study of the Verwey
 transition in magnetite Fe3 O4
;
_journal_name_full 'Solid State Sciences'
_journal_page_first 747
_journal_page_last 753
_journal_volume 2
_journal_year 2000
_chemical_formula_sum 'Fe3 O4'
_space_group_IT_number 166
_symmetry_space_group_name_Hall '-R 3 2"'
_symmetry_space_group_name_H-M 'R -3 m :H'
_cell_angle_alpha 90
_cell_angle_beta 90
_cell_angle_gamma 120
_cell_formula_units_Z 6
_cell_length_a 5.92767
_cell_length_b 5.92767
_cell_length_c 14.5699
_cell_volume 443.359
_citation_journal_id_ASTM SSSCFJ
_cod_data_source_file Wright_SSSCFJ_2000_659.cif
_cod_data_source_block Fe3O4
_cod_original_cell_volume 443.3587
_cod_database_code 1526955

loop_
_symmetry_equiv_pos_as_xyz
x,y,z
-y,x-y,z
-x+y,-x,z
y,x,-z
-x,-x+y,-z
x-y,-y,-z
-x,-y,-z
y,-x+y,-z
x-y,x,-z
-y,-x,z
x,x-y,z
-x+y,y,z
x+2/3,y+1/3,z+1/3
-y+2/3,x-y+1/3,z+1/3
-x+y+2/3,-x+1/3,z+1/3
y+2/3,x+1/3,-z+1/3
-x+2/3,-x+y+1/3,-z+1/3
x-y+2/3,-y+1/3,-z+1/3
-x+2/3,-y+1/3,-z+1/3
y+2/3,-x+y+1/3,-z+1/3
x-y+2/3,x+1/3,-z+1/3
-y+2/3,-x+1/3,z+1/3
x+2/3,x-y+1/3,z+1/3
-x+y+2/3,y+1/3,z+1/3
x+1/3,y+2/3,z+2/3
-y+1/3,x-y+2/3,z+2/3
-x+y+1/3,-x+2/3,z+2/3
y+1/3,x+2/3,-z+2/3
-x+1/3,-x+y+2/3,-z+2/3
x-y+1/3,-y+2/3,-z+2/3
-x+1/3,-y+2/3,-z+2/3
y+1/3,-x+y+2/3,-z+2/3
x-y+1/3,x+2/3,-z+2/3
-y+1/3,-x+2/3,z+2/3
x+1/3,x-y+2/3,z+2/3
-x+y+1/3,y+2/3,z+2/3

loop_
_atom_site_label
_atom_site_type_symbol
_atom_site_fract_x
_atom_site_fract_y
_atom_site_fract_z
_atom_site_occupancy
_atom_site_U_iso_or_equiv
Fe3 Fe+2 0.5 0 0 1 0.0
Fe2 Fe+2 0 0 0.5 1 0.0
O1 O-2 0 0 0.2549 1 0.0
Fe1 Fe+3 0 0 0.125 1 0.0
O2 O-2 0.1732 0.8268 0.0817 1 0.0
